data_7117089
loop_
_publ_author_name
'Fabio Marchetti'
'Stefano Zacchini'
'Valerio Zanotti'

_publ_section_title
;
 Carbon monoxide-isocyanide coupling promoted by acetylide addition to a
 diiron complex
;
_journal_name_full Chem.Commun.
_journal_page_first 8101
_journal_paper_doi 10.1039/C5cc01958C
_journal_volume 51
_journal_year 2015
_chemical_formula_sum 'C40 H38 Cl2 Fe2 N2 O2'
_chemical_formula_weight 761.32
_chemical_name_systematic
; 
 ? 
;
_space_group_IT_number 14
_symmetry_cell_setting monoclinic
_symmetry_space_group_name_Hall '-P 2yn'
_symmetry_space_group_name_H-M 'P 1 21/n 1'
_atom_sites_solution_hydrogens geom
_atom_sites_solution_primary direct
_atom_sites_solution_secondary difmap
_audit_creation_method SHELXL-97
_audit_update_record
;
2014-12-01 deposited with the CCDC.
2015-04-07 downloaded from the CCDC.
;
_cell_angle_alpha 90.00
_cell_angle_beta 105.15(3)
_cell_angle_gamma 90.00
_cell_formula_units_Z 4
_cell_length_a 10.271(2)
_cell_length_b 20.397(4)
_cell_length_c 17.702(4)
_cell_measurement_reflns_used 951
_cell_measurement_temperature 293(2)
_cell_measurement_theta_max 27.6625
_cell_measurement_theta_min 2.3255
_cell_volume 3579.6(14)
_computing_cell_refinement 'APEX2 (Bruker AXS, 2006)'
_computing_data_collection 'APEX2 (Bruker AXS, 2006)'
_computing_data_reduction 'SAINT (Bruker AXS, 2004)'
_computing_molecular_graphics 'ORTEPII (Johnson, 1996)'
_computing_publication_material 'XCIF (Bruker AXS, 2001)'
_computing_structure_refinement 'SHELXL-97 (Sheldrick, 1997)'
_computing_structure_solution 'SHELXS-97 (Sheldrick, 1990)'
_diffrn_ambient_temperature 293(2)
_diffrn_measured_fraction_theta_full 0.999
_diffrn_measured_fraction_theta_max 0.999
_diffrn_measurement_device_type 'CCD area detector'
_diffrn_measurement_method 'phi and omega scans'
_diffrn_radiation_monochromator graphite
_diffrn_radiation_source 'fine-focus sealed tube'
_diffrn_radiation_type MoK\a
_diffrn_radiation_wavelength 0.71073
_diffrn_reflns_av_R_equivalents 0.0385
_diffrn_reflns_av_sigmaI/netI 0.0290
_diffrn_reflns_limit_h_max 12
_diffrn_reflns_limit_h_min -12
_diffrn_reflns_limit_k_max 24
_diffrn_reflns_limit_k_min -24
_diffrn_reflns_limit_l_max 21
_diffrn_reflns_limit_l_min -21
_diffrn_reflns_number 32914
_diffrn_reflns_theta_full 25.55
_diffrn_reflns_theta_max 25.55
_diffrn_reflns_theta_min 1.55
_exptl_absorpt_coefficient_mu 0.997
_exptl_absorpt_correction_T_max 0.8648
_exptl_absorpt_correction_T_min 0.7958
_exptl_absorpt_correction_type empirical
_exptl_absorpt_process_details
; 
 Data were corrected for Lorentz polarization and absorption
 effects (empirical absorption correction SADABS).
 R(int) =  0.0720 (selected reflections only, before parameter refinement)
 R(int) =  0.0348 (selected reflections only, after parameter refinement)
;
_exptl_crystal_colour black
_exptl_crystal_density_diffrn 1.413
_exptl_crystal_density_method 'not measured'
_exptl_crystal_description prism
_exptl_crystal_F_000 1576
_exptl_crystal_size_max 0.24
_exptl_crystal_size_mid 0.21
_exptl_crystal_size_min 0.15
_refine_diff_density_max 1.148
_refine_diff_density_min -0.664
_refine_diff_density_rms 0.071
_refine_ls_extinction_method none
_refine_ls_goodness_of_fit_ref 1.144
_refine_ls_hydrogen_treatment constr
_refine_ls_matrix_type full
_refine_ls_number_parameters 479
_refine_ls_number_reflns 6692
_refine_ls_number_restraints 146
_refine_ls_restrained_S_all 1.133
_refine_ls_R_factor_all 0.0685
_refine_ls_R_factor_gt 0.0592
_refine_ls_shift/su_max 0.001
_refine_ls_shift/su_mean 0.000
_refine_ls_structure_factor_coef Fsqd
_refine_ls_weighting_details 'calc w=1/[\s^2^(Fo^2^)+(0.0399P)^2^+7.7878P] where P=(Fo^2^+2Fc^2^)/3'
_refine_ls_weighting_scheme calc
_refine_ls_wR_factor_gt 0.1395
_refine_ls_wR_factor_ref 0.1446
_reflns_number_gt 5650
_reflns_number_total 6692
_reflns_threshold_expression >2sigma(I)
_cod_data_source_file c5cc01958c2.cif
_cod_data_source_block 1a
_cod_original_cell_volume 3579.6(12)
_cod_original_sg_symbol_H-M P2(1)/n
_cod_database_code 7117089

loop_
_symmetry_equiv_pos_as_xyz
'x, y, z'
'-x+1/2, y+1/2, -z+1/2'
'-x, -y, -z'
'x-1/2, -y-1/2, z-1/2'

loop_
_atom_site_label
_atom_site_type_symbol
_atom_site_fract_x
_atom_site_fract_y
_atom_site_fract_z
_atom_site_U_iso_or_equiv
_atom_site_adp_type
_atom_site_occupancy
_atom_site_symmetry_multiplicity
_atom_site_calc_flag
_atom_site_refinement_flags
_atom_site_disorder_assembly
_atom_site_disorder_group
Fe1 Fe 0.18395(5) 0.74262(2) 0.40304(3) 0.03522(15) Uani 1 1 d . A .
Fe2 Fe 0.43065(5) 0.75907(3) 0.42639(3) 0.03941(16) Uani 1 1 d . . .
C1 C 0.0641(14) 0.6700(7) 0.3298(5) 0.054(3) Uani 0.711(19) 1 d PDU A 1
H1 H 0.0706 0.6595 0.2798 0.064 Uiso 0.711(19) 1 calc PR A 1
C2 C -0.0166(13) 0.7187(6) 0.3491(10) 0.064(4) Uani 0.711(19) 1 d PDU A 1
H2 H -0.0744 0.7464 0.3141 0.077 Uiso 0.711(19) 1 calc PR A 1
C3 C 0.0043(13) 0.7184(6) 0.4293(10) 0.066(4) Uani 0.711(19) 1 d PDU A 1
H3 H -0.0367 0.7466 0.4574 0.079 Uiso 0.711(19) 1 calc PR A 1
C4 C 0.0958(18) 0.6698(8) 0.4615(6) 0.066(4) Uani 0.711(19) 1 d PDU A 1
H4 H 0.1260 0.6592 0.5143 0.079 Uiso 0.711(19) 1 calc PR A 1
C5 C 0.1343(10) 0.6395(4) 0.4002(9) 0.055(3) Uani 0.711(19) 1 d PDU A 1
H5 H 0.1956 0.6052 0.4048 0.066 Uiso 0.711(19) 1 calc PR A 1
C1' C -0.028(3) 0.7337(13) 0.395(2) 0.054(6) Uani 0.289(19) 1 d PDU A 2
H1' H -0.0829 0.7703 0.3918 0.065 Uiso 0.289(19) 1 calc PR A 2
C2' C 0.038(4) 0.7010(17) 0.4623(11) 0.055(7) Uani 0.289(19) 1 d PDU A 2
H2' H 0.0310 0.7097 0.5127 0.066 Uiso 0.289(19) 1 calc PR A 2
C3' C 0.116(3) 0.6528(16) 0.441(2) 0.059(7) Uani 0.289(19) 1 d PDU A 2
H3' H 0.1729 0.6243 0.4748 0.071 Uiso 0.289(19) 1 calc PR A 2
C4' C 0.095(3) 0.6532(13) 0.360(2) 0.060(7) Uani 0.289(19) 1 d PDU A 2
H4' H 0.1361 0.6257 0.3310 0.072 Uiso 0.289(19) 1 calc PR A 2
C5' C 0.003(4) 0.7023(19) 0.3307(11) 0.047(6) Uani 0.289(19) 1 d PDU A 2
H5' H -0.0329 0.7127 0.2782 0.057 Uiso 0.289(19) 1 calc PR A 2
C6 C 0.5903(6) 0.7198(4) 0.5181(3) 0.0800(19) Uani 1 1 d . A .
H6 H 0.5952 0.7230 0.5712 0.096 Uiso 1 1 calc R . .
C7 C 0.5309(6) 0.6695(3) 0.4690(5) 0.091(2) Uani 1 1 d . A .
H7 H 0.4878 0.6330 0.4827 0.110 Uiso 1 1 calc R . .
C8 C 0.5480(6) 0.6840(3) 0.3935(4) 0.0814(18) Uani 1 1 d . A .
H8 H 0.5188 0.6582 0.3489 0.098 Uiso 1 1 calc R . .
C9 C 0.6159(5) 0.7430(3) 0.3981(3) 0.0679(14) Uani 1 1 d . A .
H9 H 0.6401 0.7643 0.3573 0.081 Uiso 1 1 calc R . .
C10 C 0.6409(5) 0.7645(3) 0.4749(3) 0.0709(15) Uani 1 1 d . A .
H10 H 0.6851 0.8032 0.4942 0.085 Uiso 1 1 calc R . .
C11 C 0.2902(4) 0.73864(18) 0.3322(2) 0.0404(9) Uani 1 1 d . A .
O11 O 0.2849(3) 0.72713(15) 0.26609(17) 0.0561(8) Uani 1 1 d . . .
C12 C 0.3117(4) 0.77192(18) 0.4890(2) 0.0352(8) Uani 1 1 d . A .
N1 N 0.3219(3) 0.79143(18) 0.56138(19) 0.0455(8) Uani 1 1 d . . .
C13 C 0.4417(5) 0.8274(3) 0.6078(3) 0.0707(15) Uani 1 1 d . A .
H13A H 0.5002 0.7976 0.6429 0.106 Uiso 1 1 calc R . .
H13B H 0.4134 0.8615 0.6373 0.106 Uiso 1 1 calc R . .
H13C H 0.4893 0.8464 0.5731 0.106 Uiso 1 1 calc R . .
C14 C 0.2216(5) 0.7746(2) 0.6041(2) 0.0524(11) Uani 1 1 d . A .
C15 C 0.1147(5) 0.8169(3) 0.6020(3) 0.0592(12) Uani 1 1 d . . .
C16 C 0.0240(6) 0.7969(3) 0.6432(3) 0.0753(16) Uani 1 1 d . A .
H16 H -0.0488 0.8240 0.6433 0.090 Uiso 1 1 calc R . .
C17 C 0.0370(6) 0.7396(4) 0.6833(4) 0.0839(18) Uani 1 1 d . . .
H17 H -0.0269 0.7276 0.7095 0.101 Uiso 1 1 calc R A .
C18 C 0.1447(7) 0.6995(3) 0.6850(3) 0.0796(17) Uani 1 1 d . A .
H18 H 0.1542 0.6606 0.7134 0.096 Uiso 1 1 calc R . .
C19 C 0.2396(5) 0.7159(3) 0.6453(3) 0.0633(13) Uani 1 1 d . . .
C20 C 0.0967(6) 0.8797(3) 0.5581(4) 0.0806(17) Uani 1 1 d . A .
H20A H 0.0172 0.9015 0.5641 0.121 Uiso 1 1 calc R . .
H20B H 0.0875 0.8711 0.5036 0.121 Uiso 1 1 calc R . .
H20C H 0.1739 0.9072 0.5781 0.121 Uiso 1 1 calc R . .
C21 C 0.3555(6) 0.6705(3) 0.6479(3) 0.0864(19) Uani 1 1 d . A .
H21A H 0.3616 0.6620 0.5956 0.130 Uiso 1 1 calc R . .
H21B H 0.3413 0.6300 0.6723 0.130 Uiso 1 1 calc R . .
H21C H 0.4377 0.6904 0.6776 0.130 Uiso 1 1 calc R . .
C22 C 0.1573(4) 0.83280(18) 0.3735(2) 0.0353(8) Uani 1 1 d . A .
O2 O 0.0486(3) 0.86301(15) 0.3544(2) 0.0587(8) Uani 1 1 d . . .
N2 N 0.2742(3) 0.87223(14) 0.36925(18) 0.0340(7) Uani 1 1 d . . .
C23 C 0.3998(4) 0.84465(18) 0.3893(2) 0.0381(8) Uani 1 1 d . A .
C24 C 0.4985(4) 0.8849(2) 0.3723(3) 0.0517(11) Uani 1 1 d . . .
C25 C 0.5772(5) 0.9189(2) 0.3468(3) 0.0553(11) Uani 1 1 d . A .
C26 C 0.6634(5) 0.9609(2) 0.3153(3) 0.0522(11) Uani 1 1 d . . .
C27 C 0.8002(5) 0.9482(2) 0.3257(3) 0.0582(12) Uani 1 1 d . A .
H27 H 0.8399 0.9125 0.3556 0.070 Uiso 1 1 calc R . .
C28 C 0.8753(5) 0.9878(3) 0.2925(4) 0.0694(15) Uani 1 1 d . . .
H28 H 0.9664 0.9784 0.2995 0.083 Uiso 1 1 calc R A .
C29 C 0.8222(6) 1.0397(3) 0.2500(4) 0.0733(15) Uani 1 1 d . A .
H29 H 0.8764 1.0666 0.2285 0.088 Uiso 1 1 calc R . .
C30 C 0.6907(6) 1.0534(3) 0.2380(3) 0.0740(15) Uani 1 1 d . . .
H30 H 0.6546 1.0894 0.2075 0.089 Uiso 1 1 calc R A .
C31 C 0.6090(4) 1.0160(3) 0.2696(3) 0.0636(13) Uani 1 1 d . A .
H31 H 0.5182 1.0265 0.2612 0.076 Uiso 1 1 calc R . .
C32 C 0.2530(4) 0.93771(18) 0.3363(3) 0.0407(9) Uani 1 1 d . A .
C33 C 0.2691(5) 0.9914(2) 0.3867(3) 0.0574(12) Uani 1 1 d . . .
C34 C 0.2508(6) 1.0535(2) 0.3531(5) 0.0784(18) Uani 1 1 d . A .
H34 H 0.2619 1.0903 0.3852 0.094 Uiso 1 1 calc R . .
C35 C 0.2173(6) 1.0615(3) 0.2744(5) 0.089(2) Uani 1 1 d . . .
H35 H 0.2053 1.1035 0.2533 0.106 Uiso 1 1 calc R A .
C36 C 0.2005(6) 1.0078(3) 0.2251(4) 0.0763(17) Uani 1 1 d . A .
H36 H 0.1760 1.0140 0.1712 0.092 Uiso 1 1 calc R . .
C37 C 0.2200(4) 0.9450(2) 0.2554(3) 0.0518(11) Uani 1 1 d . . .
C38 C 0.3051(7) 0.9838(3) 0.4733(4) 0.0860(18) Uani 1 1 d . A .
H38A H 0.2400 0.9562 0.4878 0.129 Uiso 1 1 calc R . .
H38B H 0.3058 1.0260 0.4973 0.129 Uiso 1 1 calc R . .
H38C H 0.3930 0.9643 0.4906 0.129 Uiso 1 1 calc R . .
C39 C 0.2096(6) 0.8873(3) 0.2021(3) 0.0703(14) Uani 1 1 d . A .
H39A H 0.1837 0.9019 0.1487 0.105 Uiso 1 1 calc R . .
H39B H 0.1431 0.8574 0.2110 0.105 Uiso 1 1 calc R . .
H39C H 0.2954 0.8656 0.2123 0.105 Uiso 1 1 calc R . .
C40 C 0.8224(8) 0.5627(4) 0.4892(6) 0.137(4) Uani 1 1 d . . .
H40A H 0.8678 0.5574 0.4479 0.165 Uiso 1 1 calc R . .
H40B H 0.7905 0.6075 0.4875 0.165 Uiso 1 1 calc R . .
Cl1 Cl 0.6818(3) 0.50849(12) 0.47170(17) 0.1527(10) Uani 1 1 d . . .
Cl2 Cl 0.9333(3) 0.54865(13) 0.57660(15) 0.1346(8) Uani 1 1 d . . .

loop_
_atom_site_aniso_label
_atom_site_aniso_U_11
_atom_site_aniso_U_22
_atom_site_aniso_U_33
_atom_site_aniso_U_23
_atom_site_aniso_U_13
_atom_site_aniso_U_12
Fe1 0.0381(3) 0.0298(3) 0.0365(3) 0.0030(2) 0.0074(2) -0.0059(2)
Fe2 0.0343(3) 0.0409(3) 0.0437(3) 0.0013(2) 0.0112(2) 0.0125(2)
C1 0.061(7) 0.054(7) 0.042(5) -0.002(4) 0.006(5) -0.027(5)
C2 0.043(6) 0.057(8) 0.083(9) -0.004(7) -0.003(7) -0.020(4)
C3 0.054(9) 0.059(9) 0.098(11) -0.011(9) 0.043(10) -0.022(5)
C4 0.093(9) 0.063(11) 0.046(5) 0.003(5) 0.027(6) -0.038(7)
C5 0.068(5) 0.034(4) 0.058(7) 0.003(4) 0.009(5) -0.011(3)
C1' 0.048(11) 0.041(11) 0.074(16) 0.009(12) 0.017(13) -0.010(8)
C2' 0.067(15) 0.053(15) 0.046(11) 0.002(11) 0.015(11) -0.024(11)
C3' 0.080(12) 0.036(13) 0.069(17) 0.013(13) 0.034(14) -0.014(10)
C4' 0.067(15) 0.042(14) 0.070(17) -0.025(13) 0.019(14) -0.026(10)
C5' 0.050(13) 0.057(16) 0.037(8) -0.016(10) 0.015(9) -0.014(11)
C6 0.059(3) 0.119(5) 0.063(3) 0.028(4) 0.018(3) 0.052(4)
C7 0.070(4) 0.067(4) 0.146(7) 0.048(4) 0.045(4) 0.045(3)
C8 0.071(4) 0.077(4) 0.095(4) -0.015(3) 0.019(3) 0.046(3)
C9 0.048(3) 0.084(4) 0.079(4) 0.014(3) 0.029(3) 0.027(3)
C10 0.037(2) 0.093(4) 0.076(4) 0.002(3) 0.004(2) 0.029(3)
C11 0.048(2) 0.0289(18) 0.044(2) 0.0003(16) 0.0122(18) -0.0018(16)
O11 0.077(2) 0.0482(17) 0.0457(18) -0.0125(14) 0.0214(16) -0.0080(15)
C12 0.0314(18) 0.0357(19) 0.039(2) 0.0038(15) 0.0097(15) 0.0086(15)
N1 0.0369(17) 0.065(2) 0.0348(17) -0.0057(16) 0.0093(14) 0.0005(16)
C13 0.056(3) 0.101(4) 0.049(3) -0.020(3) 0.001(2) -0.011(3)
C14 0.056(3) 0.068(3) 0.036(2) -0.005(2) 0.0166(19) 0.005(2)
C15 0.059(3) 0.071(3) 0.053(3) -0.008(2) 0.024(2) 0.006(2)
C16 0.068(3) 0.099(4) 0.071(3) -0.011(3) 0.039(3) 0.014(3)
C17 0.083(4) 0.114(5) 0.069(4) -0.001(4) 0.045(3) -0.005(4)
C18 0.103(5) 0.090(4) 0.055(3) 0.012(3) 0.037(3) 0.001(4)
C19 0.074(3) 0.081(3) 0.036(2) 0.007(2) 0.018(2) 0.007(3)
C20 0.085(4) 0.074(4) 0.095(4) -0.003(3) 0.044(3) 0.021(3)
C21 0.097(4) 0.099(5) 0.066(3) 0.031(3) 0.025(3) 0.035(4)
C22 0.0305(18) 0.0350(19) 0.040(2) 0.0041(15) 0.0087(15) 0.0010(15)
O2 0.0334(15) 0.0564(19) 0.087(2) 0.0170(17) 0.0171(15) 0.0029(13)
N2 0.0294(15) 0.0266(14) 0.0465(18) 0.0033(13) 0.0106(13) -0.0004(12)
C23 0.0360(19) 0.0352(19) 0.046(2) -0.0075(16) 0.0155(17) -0.0016(15)
C24 0.0282(19) 0.041(2) 0.087(3) -0.012(2) 0.018(2) -0.0024(17)
C25 0.045(2) 0.055(3) 0.065(3) -0.008(2) 0.013(2) -0.001(2)
C26 0.062(3) 0.050(2) 0.053(3) -0.012(2) 0.030(2) -0.025(2)
C27 0.055(3) 0.040(2) 0.074(3) 0.006(2) 0.005(2) 0.007(2)
C28 0.041(3) 0.069(3) 0.106(4) -0.003(3) 0.034(3) 0.004(2)
C29 0.066(3) 0.073(4) 0.091(4) 0.008(3) 0.040(3) -0.010(3)
C30 0.079(4) 0.054(3) 0.088(4) 0.023(3) 0.020(3) 0.009(3)
C31 0.032(2) 0.072(3) 0.086(4) -0.005(3) 0.014(2) 0.011(2)
C32 0.0334(19) 0.0285(18) 0.067(3) 0.0069(17) 0.0241(18) 0.0017(15)
C33 0.056(3) 0.035(2) 0.090(4) -0.008(2) 0.033(3) -0.0042(19)
C34 0.074(4) 0.031(2) 0.145(6) -0.002(3) 0.055(4) -0.003(2)
C35 0.085(4) 0.043(3) 0.157(7) 0.042(4) 0.063(4) 0.014(3)
C36 0.070(3) 0.068(4) 0.099(4) 0.042(3) 0.037(3) 0.008(3)
C37 0.045(2) 0.052(3) 0.064(3) 0.015(2) 0.023(2) -0.0008(19)
C38 0.105(5) 0.062(3) 0.091(4) -0.028(3) 0.027(4) -0.019(3)
C39 0.078(4) 0.076(4) 0.058(3) 0.004(3) 0.019(3) -0.011(3)
C40 0.110(6) 0.126(7) 0.193(10) 0.071(7) 0.071(7) 0.039(5)
Cl1 0.166(2) 0.1010(16) 0.172(2) 0.0132(15) 0.0116(19) 0.0313(16)
Cl2 0.1383(19) 0.142(2) 0.1361(19) 0.0033(15) 0.0584(16) 0.0112(16)

loop_
_atom_type_symbol
_atom_type_description
_atom_type_scat_dispersion_real
_atom_type_scat_dispersion_imag
_atom_type_scat_source
C C 0.0033 0.0016 'International Tables Vol C Tables 4.2.6.8 and 6.1.1.4'
H H 0.0000 0.0000 'International Tables Vol C Tables 4.2.6.8 and 6.1.1.4'
N N 0.0061 0.0033 'International Tables Vol C Tables 4.2.6.8 and 6.1.1.4'
O O 0.0106 0.0060 'International Tables Vol C Tables 4.2.6.8 and 6.1.1.4'
Cl Cl 0.1484 0.1585 'International Tables Vol C Tables 4.2.6.8 and 6.1.1.4'
Fe Fe 0.3463 0.8444 'International Tables Vol C Tables 4.2.6.8 and 6.1.1.4'

loop_
_geom_angle_atom_site_label_1
_geom_angle_atom_site_label_2
_geom_angle_atom_site_label_3
_geom_angle
_geom_angle_site_symmetry_1
_geom_angle_site_symmetry_3
C12 Fe1 C11 98.88(17) . .
C12 Fe1 C22 86.17(16) . .
C11 Fe1 C22 85.72(16) . .
C12 Fe1 C3 112.2(5) . .
C11 Fe1 C3 148.2(4) . .
C22 Fe1 C3 102.6(4) . .
C12 Fe1 C2 149.7(5) . .
C11 Fe1 C2 111.3(5) . .
C22 Fe1 C2 92.7(3) . .
C3 Fe1 C2 38.7(4) . .
C12 Fe1 C4' 137.5(12) . .
C11 Fe1 C4' 89.6(8) . .
C22 Fe1 C4' 136.2(12) . .
C3 Fe1 C4' 63.1(7) . .
C2 Fe1 C4' 49.2(8) . .
C12 Fe1 C3' 104.2(10) . .
C11 Fe1 C3' 118.1(11) . .
C22 Fe1 C3' 151.4(9) . .
C3 Fe1 C3' 48.8(9) . .
C2 Fe1 C3' 64.9(9) . .
C4' Fe1 C3' 38.3(6) . .
C12 Fe1 C5' 161.8(8) . .
C11 Fe1 C5' 98.7(8) . .
C22 Fe1 C5' 99.6(10) . .
C3 Fe1 C5' 49.8(8) . .
C2 Fe1 C5' 14.6(7) . .
C4' Fe1 C5' 38.3(6) . .
C3' Fe1 C5' 63.1(10) . .
C12 Fe1 C1 154.9(4) . .
C11 Fe1 C1 84.7(3) . .
C22 Fe1 C1 118.9(4) . .
C3 Fe1 C1 64.3(4) . .
C2 Fe1 C1 38.5(3) . .
C4' Fe1 C1 17.5(10) . .
C3' Fe1 C1 53.7(9) . .
C5' Fe1 C1 24.8(8) . .
C12 Fe1 C4 97.3(3) . .
C11 Fe1 C4 133.6(5) . .
C22 Fe1 C4 138.7(6) . .
C3 Fe1 C4 38.2(4) . .
C2 Fe1 C4 64.4(5) . .
C4' Fe1 C4 51.1(9) . .
C3' Fe1 C4 15.6(8) . .
C5' Fe1 C4 67.0(9) . .
C1 Fe1 C4 64.0(4) . .
C12 Fe1 C1' 125.4(9) . .
C11 Fe1 C1' 135.1(9) . .
C22 Fe1 C1' 89.6(6) . .
C3 Fe1 C1' 18.8(5) . .
C2 Fe1 C1' 24.4(7) . .
C4' Fe1 C1' 64.2(8) . .
C3' Fe1 C1' 62.5(9) . .
C5' Fe1 C1' 38.3(6) . .
C1 Fe1 C1' 59.1(8) . .
C4 Fe1 C1' 55.1(6) . .
C12 Fe1 C5 116.8(4) . .
C11 Fe1 C5 96.7(4) . .
C22 Fe1 C5 156.0(3) . .
C3 Fe1 C5 63.7(4) . .
C2 Fe1 C5 64.1(4) . .
C4' Fe1 C5 20.8(9) . .
C3' Fe1 C5 22.4(8) . .
C5' Fe1 C5 56.4(9) . .
C1 Fe1 C5 38.3(3) . .
C4 Fe1 C5 37.8(3) . .
C1' Fe1 C5 71.8(7) . .
C23 Fe2 C12 90.01(16) . .
C23 Fe2 C11 83.02(16) . .
C12 Fe2 C11 94.86(17) . .
C23 Fe2 C10 99.0(2) . .
C12 Fe2 C10 120.7(2) . .
C11 Fe2 C10 144.3(2) . .
C23 Fe2 C9 98.2(2) . .
C12 Fe2 C9 158.3(2) . .
C11 Fe2 C9 106.0(2) . .
C10 Fe2 C9 38.3(2) . .
C23 Fe2 C8 129.5(2) . .
C12 Fe2 C8 140.3(2) . .
C11 Fe2 C8 87.6(2) . .
C10 Fe2 C8 63.6(2) . .
C9 Fe2 C8 38.1(2) . .
C23 Fe2 C7 161.5(2) . .
C12 Fe2 C7 103.9(2) . .
C11 Fe2 C7 107.5(3) . .
C10 Fe2 C7 63.5(3) . .
C9 Fe2 C7 64.6(2) . .
C8 Fe2 C7 39.1(2) . .
C23 Fe2 C6 130.1(3) . .
C12 Fe2 C6 95.31(19) . .
C11 Fe2 C6 145.2(2) . .
C10 Fe2 C6 37.8(2) . .
C9 Fe2 C6 64.1(2) . .
C8 Fe2 C6 63.9(2) . .
C7 Fe2 C6 37.7(3) . .
C23 Fe2 Fe1 89.74(12) . .
C12 Fe2 Fe1 47.20(12) . .
C11 Fe2 Fe1 48.03(12) . .
C10 Fe2 Fe1 165.44(17) . .
C9 Fe2 Fe1 151.89(18) . .
C8 Fe2 Fe1 119.03(19) . .
C7 Fe2 Fe1 108.68(19) . .
C6 Fe2 Fe1 128.51(19) . .
C2 C1 C5 107.3(9) . .
C2 C1 Fe1 69.0(7) . .
C5 C1 Fe1 71.9(6) . .
C2 C1 H1 126.4 . .
C5 C1 H1 126.4 . .
Fe1 C1 H1 124.4 . .
C3 C2 C1 107.9(9) . .
C3 C2 Fe1 70.2(6) . .
C1 C2 Fe1 72.5(7) . .
C3 C2 H2 126.0 . .
C1 C2 H2 126.0 . .
Fe1 C2 H2 122.9 . .
C2 C3 C4 109.4(10) . .
C2 C3 Fe1 71.2(7) . .
C4 C3 Fe1 73.4(7) . .
C2 C3 H3 125.3 . .
C4 C3 H3 125.3 . .
Fe1 C3 H3 121.7 . .
C3 C4 C5 107.4(10) . .
C3 C4 Fe1 68.3(6) . .
C5 C4 Fe1 71.9(7) . .
C3 C4 H4 126.3 . .
C5 C4 H4 126.3 . .
Fe1 C4 H4 125.0 . .
C4 C5 C1 108.0(10) . .
C4 C5 Fe1 70.4(7) . .
C1 C5 Fe1 69.8(6) . .
C4 C5 H5 126.0 . .
C1 C5 H5 126.0 . .
Fe1 C5 H5 125.4 . .
C2' C1' C5' 108.5(14) . .
C2' C1' Fe1 74(2) . .
C5' C1' Fe1 70(2) . .
C2' C1' H1' 125.8 . .
C5' C1' H1' 125.8 . .
Fe1 C1' H1' 121.7 . .
C3' C2' C1' 106.7(17) . .
C3' C2' Fe1 68.2(19) . .
C1' C2' Fe1 69(2) . .
C3' C2' H2' 126.6 . .
C1' C2' H2' 126.6 . .
Fe1 C2' H2' 127.7 . .
C2' C3' C4' 109.9(18) . .
C2' C3' Fe1 74.7(19) . .
C4' C3' Fe1 69.3(15) . .
C2' C3' H3' 125.1 . .
C4' C3' H3' 125.1 . .
Fe1 C3' H3' 122.4 . .
C5' C4' C3' 107.0(16) . .
C5' C4' Fe1 72.3(18) . .
C3' C4' Fe1 72.3(17) . .
C5' C4' H4' 126.5 . .
C3' C4' H4' 126.5 . .
Fe1 C4' H4' 120.7 . .
C4' C5' C1' 107.7(14) . .
C4' C5' Fe1 69.4(16) . .
C1' C5' Fe1 72(2) . .
C4' C5' H5' 126.1 . .
C1' C5' H5' 126.1 . .
Fe1 C5' H5' 124.5 . .
C10 C6 C7 108.1(6) . .
C10 C6 Fe2 69.9(3) . .
C7 C6 Fe2 71.0(3) . .
C10 C6 H6 125.9 . .
C7 C6 H6 125.9 . .
Fe2 C6 H6 124.8 . .
C6 C7 C8 107.1(6) . .
C6 C7 Fe2 71.3(3) . .
C8 C7 Fe2 70.0(3) . .
C6 C7 H7 126.4 . .
C8 C7 H7 126.4 . .
Fe2 C7 H7 123.9 . .
C9 C8 C7 108.0(6) . .
C9 C8 Fe2 70.7(3) . .
C7 C8 Fe2 70.9(3) . .
C9 C8 H8 126.0 . .
C7 C8 H8 126.0 . .
Fe2 C8 H8 124.0 . .
C8 C9 C10 107.1(5) . .
C8 C9 Fe2 71.2(3) . .
C10 C9 Fe2 70.5(3) . .
C8 C9 H9 126.4 . .
C10 C9 H9 126.4 . .
Fe2 C9 H9 123.5 . .
C6 C10 C9 109.6(6) . .
C6 C10 Fe2 72.3(3) . .
C9 C10 Fe2 71.1(3) . .
C6 C10 H10 125.2 . .
C9 C10 H10 125.2 . .
Fe2 C10 H10 123.0 . .
O11 C11 Fe1 142.2(3) . .
O11 C11 Fe2 136.4(3) . .
Fe1 C11 Fe2 81.25(16) . .
N1 C12 Fe1 139.8(3) . .
N1 C12 Fe2 136.0(3) . .
Fe1 C12 Fe2 84.22(16) . .
C12 N1 C14 122.8(3) . .
C12 N1 C13 122.0(4) . .
C14 N1 C13 115.0(3) . .
N1 C13 H13A 109.5 . .
N1 C13 H13B 109.5 . .
H13A C13 H13B 109.5 . .
N1 C13 H13C 109.5 . .
H13A C13 H13C 109.5 . .
H13B C13 H13C 109.5 . .
C19 C14 C15 123.0(4) . .
C19 C14 N1 117.2(4) . .
C15 C14 N1 119.8(4) . .
C16 C15 C14 116.1(5) . .
C16 C15 C20 121.3(5) . .
C14 C15 C20 122.6(4) . .
C17 C16 C15 122.8(5) . .
C17 C16 H16 118.6 . .
C15 C16 H16 118.6 . .
C16 C17 C18 119.6(5) . .
C16 C17 H17 120.2 . .
C18 C17 H17 120.2 . .
C17 C18 C19 121.0(6) . .
C17 C18 H18 119.5 . .
C19 C18 H18 119.5 . .
C18 C19 C14 117.5(5) . .
C18 C19 C21 119.5(5) . .
C14 C19 C21 123.0(5) . .
C15 C20 H20A 109.5 . .
C15 C20 H20B 109.5 . .
H20A C20 H20B 109.5 . .
C15 C20 H20C 109.5 . .
H20A C20 H20C 109.5 . .
H20B C20 H20C 109.5 . .
C19 C21 H21A 109.5 . .
C19 C21 H21B 109.5 . .
H21A C21 H21B 109.5 . .
C19 C21 H21C 109.5 . .
H21A C21 H21C 109.5 . .
H21B C21 H21C 109.5 . .
O2 C22 N2 113.8(3) . .
O2 C22 Fe1 127.3(3) . .
N2 C22 Fe1 118.8(2) . .
C23 N2 C32 121.0(3) . .
C23 N2 C22 119.5(3) . .
C32 N2 C22 119.2(3) . .
N2 C23 C24 113.1(3) . .
N2 C23 Fe2 122.6(3) . .
C24 C23 Fe2 124.1(3) . .
C25 C24 C23 171.4(5) . .
C24 C25 C26 177.1(5) . .
C27 C26 C31 117.3(4) . .
C27 C26 C25 122.5(5) . .
C31 C26 C25 120.1(4) . .
C28 C27 C26 120.1(4) . .
C28 C27 H27 119.9 . .
C26 C27 H27 119.9 . .
C29 C28 C27 121.6(5) . .
C29 C28 H28 119.2 . .
C27 C28 H28 119.2 . .
C28 C29 C30 120.1(5) . .
C28 C29 H29 119.9 . .
C30 C29 H29 119.9 . .
C29 C30 C31 121.6(5) . .
C29 C30 H30 119.2 . .
C31 C30 H30 119.2 . .
C30 C31 C26 119.2(4) . .
C30 C31 H31 120.4 . .
C26 C31 H31 120.4 . .
C37 C32 C33 122.1(4) . .
C37 C32 N2 118.9(4) . .
C33 C32 N2 119.0(4) . .
C34 C33 C32 117.5(5) . .
C34 C33 C38 120.3(5) . .
C32 C33 C38 122.2(4) . .
C35 C34 C33 121.2(5) . .
C35 C34 H34 119.4 . .
C33 C34 H34 119.4 . .
C34 C35 C36 120.7(5) . .
C34 C35 H35 119.6 . .
C36 C35 H35 119.6 . .
C35 C36 C37 120.5(6) . .
C35 C36 H36 119.8 . .
C37 C36 H36 119.8 . .
C36 C37 C32 118.0(5) . .
C36 C37 C39 120.4(5) . .
C32 C37 C39 121.6(4) . .
C33 C38 H38A 109.5 . .
C33 C38 H38B 109.5 . .
H38A C38 H38B 109.5 . .
C33 C38 H38C 109.5 . .
H38A C38 H38C 109.5 . .
H38B C38 H38C 109.5 . .
C37 C39 H39A 109.5 . .
C37 C39 H39B 109.5 . .
H39A C39 H39B 109.5 . .
C37 C39 H39C 109.5 . .
H39A C39 H39C 109.5 . .
H39B C39 H39C 109.5 . .
Cl2 C40 Cl1 112.1(5) . .
Cl2 C40 H40A 109.2 . .
Cl1 C40 H40A 109.2 . .
Cl2 C40 H40B 109.2 . .
Cl1 C40 H40B 109.2 . .
H40A C40 H40B 107.9 . .

loop_
_geom_bond_atom_site_label_1
_geom_bond_atom_site_label_2
_geom_bond_distance
_geom_bond_site_symmetry_2
Fe1 C12 1.830(4) .
Fe1 C11 1.867(4) .
Fe1 C22 1.912(4) .
Fe1 C3 2.077(10) .
Fe1 C2 2.090(13) .
Fe1 C4' 2.09(2) .
Fe1 C3' 2.13(3) .
Fe1 C5' 2.13(4) .
Fe1 C1 2.135(10) .
Fe1 C4 2.142(14) .
Fe1 C1' 2.15(3) .
Fe1 C5 2.162(9) .
Fe2 C23 1.863(4) .
Fe2 C12 1.870(4) .
Fe2 C11 1.943(4) .
Fe2 C10 2.108(5) .
Fe2 C9 2.115(5) .
Fe2 C8 2.123(5) .
Fe2 C7 2.135(5) .
Fe2 C6 2.139(5) .
C1 C2 1.393(12) .
C1 C5 1.410(12) .
C1 H1 0.9300 .
C2 C3 1.380(12) .
C2 H2 0.9300 .
C3 C4 1.383(12) .
C3 H3 0.9300 .
C4 C5 1.393(11) .
C4 H4 0.9300 .
C5 H5 0.9300 .
C1' C2' 1.385(16) .
C1' C5' 1.40(2) .
C1' H1' 0.9300 .
C2' C3' 1.383(16) .
C2' H2' 0.9300 .
C3' C4' 1.387(16) .
C3' H3' 0.9300 .
C4' C5' 1.386(16) .
C4' H4' 0.9300 .
C5' H5' 0.9300 .
C6 C10 1.377(8) .
C6 C7 1.379(9) .
C6 H6 0.9300 .
C7 C8 1.425(9) .
C7 H7 0.9300 .
C8 C9 1.383(8) .
C8 H8 0.9300 .
C9 C10 1.387(8) .
C9 H9 0.9300 .
C10 H10 0.9300 .
C11 O11 1.181(5) .
C12 N1 1.320(5) .
N1 C14 1.469(5) .
N1 C13 1.483(6) .
C13 H13A 0.9600 .
C13 H13B 0.9600 .
C13 H13C 0.9600 .
C14 C19 1.388(7) .
C14 C15 1.390(6) .
C15 C16 1.385(7) .
C15 C20 1.486(8) .
C16 C17 1.357(9) .
C16 H16 0.9300 .
C17 C18 1.370(8) .
C17 H17 0.9300 .
C18 C19 1.384(7) .
C18 H18 0.9300 .
C19 C21 1.500(7) .
C20 H20A 0.9600 .
C20 H20B 0.9600 .
C20 H20C 0.9600 .
C21 H21A 0.9600 .
C21 H21B 0.9600 .
C21 H21C 0.9600 .
C22 O2 1.242(4) .
C22 N2 1.463(4) .
N2 C23 1.366(5) .
N2 C32 1.451(5) .
C23 C24 1.396(6) .
C24 C25 1.236(6) .
C25 C26 1.445(6) .
C26 C27 1.392(7) .
C26 C31 1.412(7) .
C27 C28 1.353(7) .
C27 H27 0.9300 .
C28 C29 1.332(8) .
C28 H28 0.9300 .
C29 C30 1.341(8) .
C29 H29 0.9300 .
C30 C31 1.359(7) .
C30 H30 0.9300 .
C31 H31 0.9300 .
C32 C37 1.391(6) .
C32 C33 1.395(6) .
C33 C34 1.392(7) .
C33 C38 1.488(8) .
C34 C35 1.354(9) .
C34 H34 0.9300 .
C35 C36 1.383(9) .
C35 H35 0.9300 .
C36 C37 1.383(7) .
C36 H36 0.9300 .
C37 C39 1.494(7) .
C38 H38A 0.9600 .
C38 H38B 0.9600 .
C38 H38C 0.9600 .
C39 H39A 0.9600 .
C39 H39B 0.9600 .
C39 H39C 0.9600 .
C40 Cl2 1.689(10) .
C40 Cl1 1.780(9) .
C40 H40A 0.9700 .
C40 H40B 0.9700 .

loop_
_geom_torsion_atom_site_label_1
_geom_torsion_atom_site_label_2
_geom_torsion_atom_site_label_3
_geom_torsion_atom_site_label_4
_geom_torsion
_geom_torsion_site_symmetry_1
_geom_torsion_site_symmetry_2
_geom_torsion_site_symmetry_3
_geom_torsion_site_symmetry_4
C12 Fe1 Fe2 C23 -90.26(19) . . . .
C11 Fe1 Fe2 C23 80.82(19) . . . .
C22 Fe1 Fe2 C23 -4.47(16) . . . .
C3 Fe1 Fe2 C23 -126.1(8) . . . .
C2 Fe1 Fe2 C23 91.0(10) . . . .
C4' Fe1 Fe2 C23 141.3(14) . . . .
C3' Fe1 Fe2 C23 -174.5(13) . . . .
C5' Fe1 Fe2 C23 102.1(17) . . . .
C1 Fe1 Fe2 C23 121.6(4) . . . .
C4 Fe1 Fe2 C23 -157.6(5) . . . .
C1' Fe1 Fe2 C23 -81(6) . . . .
C5 Fe1 Fe2 C23 162.0(4) . . . .
C11 Fe1 Fe2 C12 171.1(2) . . . .
C22 Fe1 Fe2 C12 85.78(19) . . . .
C3 Fe1 Fe2 C12 -35.9(8) . . . .
C2 Fe1 Fe2 C12 -178.8(10) . . . .
C4' Fe1 Fe2 C12 -128.4(14) . . . .
C3' Fe1 Fe2 C12 -84.3(13) . . . .
C5' Fe1 Fe2 C12 -167.6(17) . . . .
C1 Fe1 Fe2 C12 -148.1(4) . . . .
C4 Fe1 Fe2 C12 -67.3(5) . . . .
C1' Fe1 Fe2 C12 9(6) . . . .
C5 Fe1 Fe2 C12 -107.7(5) . . . .
C12 Fe1 Fe2 C11 -171.1(2) . . . .
C22 Fe1 Fe2 C11 -85.29(18) . . . .
C3 Fe1 Fe2 C11 153.1(8) . . . .
C2 Fe1 Fe2 C11 10.2(10) . . . .
C4' Fe1 Fe2 C11 60.5(14) . . . .
C3' Fe1 Fe2 C11 104.6(13) . . . .
C5' Fe1 Fe2 C11 21.3(17) . . . .
C1 Fe1 Fe2 C11 40.8(4) . . . .
C4 Fe1 Fe2 C11 121.6(5) . . . .
C1' Fe1 Fe2 C11 -162(6) . . . .
C5 Fe1 Fe2 C11 81.2(5) . . . .
C12 Fe1 Fe2 C10 36.9(7) . . . .
C11 Fe1 Fe2 C10 -152.1(7) . . . .
C22 Fe1 Fe2 C10 122.7(7) . . . .
C3 Fe1 Fe2 C10 1.0(11) . . . .
C2 Fe1 Fe2 C10 -141.9(12) . . . .
C4' Fe1 Fe2 C10 -91.6(15) . . . .
C3' Fe1 Fe2 C10 -47.4(14) . . . .
C5' Fe1 Fe2 C10 -130.8(18) . . . .
C1 Fe1 Fe2 C10 -111.3(8) . . . .
C4 Fe1 Fe2 C10 -30.4(8) . . . .
C1' Fe1 Fe2 C10 46(6) . . . .
C5 Fe1 Fe2 C10 -70.8(8) . . . .
C12 Fe1 Fe2 C9 162.7(4) . . . .
C11 Fe1 Fe2 C9 -26.2(4) . . . .
C22 Fe1 Fe2 C9 -111.5(3) . . . .
C3 Fe1 Fe2 C9 126.9(9) . . . .
C2 Fe1 Fe2 C9 -16.0(11) . . . .
C4' Fe1 Fe2 C9 34.3(14) . . . .
C3' Fe1 Fe2 C9 78.4(13) . . . .
C5' Fe1 Fe2 C9 -4.9(17) . . . .
C1 Fe1 Fe2 C9 14.6(5) . . . .
C4 Fe1 Fe2 C9 95.4(6) . . . .
C1' Fe1 Fe2 C9 172(6) . . . .
C5 Fe1 Fe2 C9 55.0(5) . . . .
C12 Fe1 Fe2 C8 133.3(3) . . . .
C11 Fe1 Fe2 C8 -55.6(3) . . . .
C22 Fe1 Fe2 C8 -140.9(2) . . . .
C3 Fe1 Fe2 C8 97.5(9) . . . .
C2 Fe1 Fe2 C8 -45.4(11) . . . .
C4' Fe1 Fe2 C8 4.9(14) . . . .
C3' Fe1 Fe2 C8 49.0(13) . . . .
C5' Fe1 Fe2 C8 -34.3(17) . . . .
C1 Fe1 Fe2 C8 -14.8(5) . . . .
C4 Fe1 Fe2 C8 66.0(5) . . . .
C1' Fe1 Fe2 C8 143(6) . . . .
C5 Fe1 Fe2 C8 25.6(5) . . . .
C12 Fe1 Fe2 C7 91.8(3) . . . .
C11 Fe1 Fe2 C7 -97.1(3) . . . .
C22 Fe1 Fe2 C7 177.6(3) . . . .
C3 Fe1 Fe2 C7 56.0(9) . . . .
C2 Fe1 Fe2 C7 -86.9(11) . . . .
C4' Fe1 Fe2 C7 -36.6(14) . . . .
C3' Fe1 Fe2 C7 7.6(13) . . . .
C5' Fe1 Fe2 C7 -75.8(17) . . . .
C1 Fe1 Fe2 C7 -56.3(5) . . . .
C4 Fe1 Fe2 C7 24.5(5) . . . .
C1' Fe1 Fe2 C7 101(6) . . . .
C5 Fe1 Fe2 C7 -15.9(5) . . . .
C12 Fe1 Fe2 C6 54.9(3) . . . .
C11 Fe1 Fe2 C6 -134.1(3) . . . .
C22 Fe1 Fe2 C6 140.6(3) . . . .
C3 Fe1 Fe2 C6 19.0(9) . . . .
C2 Fe1 Fe2 C6 -123.9(11) . . . .
C4' Fe1 Fe2 C6 -73.6(14) . . . .
C3' Fe1 Fe2 C6 -29.4(13) . . . .
C5' Fe1 Fe2 C6 -112.8(17) . . . .
C1 Fe1 Fe2 C6 -93.3(5) . . . .
C4 Fe1 Fe2 C6 -12.4(6) . . . .
C1' Fe1 Fe2 C6 64(6) . . . .
C5 Fe1 Fe2 C6 -52.8(5) . . . .
C12 Fe1 C1 C2 125.8(12) . . . .
C11 Fe1 C1 C2 -134.6(9) . . . .
C22 Fe1 C1 C2 -52.5(9) . . . .
C3 Fe1 C1 C2 38.1(7) . . . .
C4' Fe1 C1 C2 120(3) . . . .
C3' Fe1 C1 C2 94.5(12) . . . .
C5' Fe1 C1 C2 -10(2) . . . .
C4 Fe1 C1 C2 80.8(8) . . . .
C1' Fe1 C1 C2 17.6(8) . . . .
C5 Fe1 C1 C2 117.4(10) . . . .
C12 Fe1 C1 C5 8.3(15) . . . .
C11 Fe1 C1 C5 107.9(9) . . . .
C22 Fe1 C1 C5 -169.9(7) . . . .
C3 Fe1 C1 C5 -79.3(7) . . . .
C2 Fe1 C1 C5 -117.4(10) . . . .
C4' Fe1 C1 C5 2(2) . . . .
C3' Fe1 C1 C5 -23.0(10) . . . .
C5' Fe1 C1 C5 -128(2) . . . .
C4 Fe1 C1 C5 -36.7(6) . . . .
C1' Fe1 C1 C5 -99.8(9) . . . .
C5 C1 C2 C3 0.5(14) . . . .
Fe1 C1 C2 C3 -61.6(8) . . . .
C5 C1 C2 Fe1 62.0(8) . . . .
C12 Fe1 C2 C3 -19.9(13) . . . .
C11 Fe1 C2 C3 166.6(8) . . . .
C22 Fe1 C2 C3 -106.9(9) . . . .
C4' Fe1 C2 C3 97.0(13) . . . .
C3' Fe1 C2 C3 54.6(11) . . . .
C5' Fe1 C2 C3 134(4) . . . .
C1 Fe1 C2 C3 117.1(10) . . . .
C4 Fe1 C2 C3 37.3(6) . . . .
C1' Fe1 C2 C3 -23.9(15) . . . .
C5 Fe1 C2 C3 79.4(7) . . . .
C12 Fe1 C2 C1 -137.1(8) . . . .
C11 Fe1 C2 C1 49.5(8) . . . .
C22 Fe1 C2 C1 135.9(8) . . . .
C3 Fe1 C2 C1 -117.1(10) . . . .
C4' Fe1 C2 C1 -20.2(13) . . . .
C3' Fe1 C2 C1 -62.5(11) . . . .
C5' Fe1 C2 C1 17(4) . . . .
C4 Fe1 C2 C1 -79.8(7) . . . .
C1' Fe1 C2 C1 -141.0(18) . . . .
C5 Fe1 C2 C1 -37.7(6) . . . .
C1 C2 C3 C4 -0.8(14) . . . .
Fe1 C2 C3 C4 -63.9(9) . . . .
C1 C2 C3 Fe1 63.1(9) . . . .
C12 Fe1 C3 C2 169.3(7) . . . .
C11 Fe1 C3 C2 -24.1(16) . . . .
C22 Fe1 C3 C2 78.3(8) . . . .
C4' Fe1 C3 C2 -57.4(12) . . . .
C3' Fe1 C3 C2 -101.0(14) . . . .
C5' Fe1 C3 C2 -13.7(13) . . . .
C1 Fe1 C3 C2 -37.9(6) . . . .
C4 Fe1 C3 C2 -117.9(10) . . . .
C1' Fe1 C3 C2 31(2) . . . .
C5 Fe1 C3 C2 -80.7(7) . . . .
C12 Fe1 C3 C4 -72.8(8) . . . .
C11 Fe1 C3 C4 93.8(14) . . . .
C22 Fe1 C3 C4 -163.8(8) . . . .
C2 Fe1 C3 C4 117.9(10) . . . .
C4' Fe1 C3 C4 60.5(12) . . . .
C3' Fe1 C3 C4 16.9(13) . . . .
C5' Fe1 C3 C4 104.2(13) . . . .
C1 Fe1 C3 C4 80.0(7) . . . .
C1' Fe1 C3 C4 149(3) . . . .
C5 Fe1 C3 C4 37.1(6) . . . .
C2 C3 C4 C5 0.8(15) . . . .
Fe1 C3 C4 C5 -61.7(10) . . . .
C2 C3 C4 Fe1 62.5(8) . . . .
C12 Fe1 C4 C3 116.9(8) . . . .
C11 Fe1 C4 C3 -133.5(10) . . . .
C22 Fe1 C4 C3 24.4(10) . . . .
C2 Fe1 C4 C3 -37.8(6) . . . .
C4' Fe1 C4 C3 -94.8(12) . . . .
C3' Fe1 C4 C3 -126(4) . . . .
C5' Fe1 C4 C3 -53.6(10) . . . .
C1 Fe1 C4 C3 -80.7(7) . . . .
C1' Fe1 C4 C3 -11.6(10) . . . .
C5 Fe1 C4 C3 -117.9(10) . . . .
C12 Fe1 C4 C5 -125.2(8) . . . .
C11 Fe1 C4 C5 -15.6(12) . . . .
C22 Fe1 C4 C5 142.3(8) . . . .
C3 Fe1 C4 C5 117.9(10) . . . .
C2 Fe1 C4 C5 80.1(7) . . . .
C4' Fe1 C4 C5 23.1(11) . . . .
C3' Fe1 C4 C5 -8(4) . . . .
C5' Fe1 C4 C5 64.3(10) . . . .
C1 Fe1 C4 C5 37.2(6) . . . .
C1' Fe1 C4 C5 106.3(12) . . . .
C3 C4 C5 C1 -0.5(15) . . . .
Fe1 C4 C5 C1 -59.9(8) . . . .
C3 C4 C5 Fe1 59.4(9) . . . .
C2 C1 C5 C4 0.0(14) . . . .
Fe1 C1 C5 C4 60.2(9) . . . .
C2 C1 C5 Fe1 -60.2(8) . . . .
C12 Fe1 C5 C4 65.2(9) . . . .
C11 Fe1 C5 C4 168.7(9) . . . .
C22 Fe1 C5 C4 -96.7(15) . . . .
C3 Fe1 C5 C4 -37.6(7) . . . .
C2 Fe1 C5 C4 -80.9(8) . . . .
C4' Fe1 C5 C4 -121(2) . . . .
C3' Fe1 C5 C4 6(2) . . . .
C5' Fe1 C5 C4 -95.2(11) . . . .
C1 Fe1 C5 C4 -118.8(10) . . . .
C1' Fe1 C5 C4 -55.9(10) . . . .
C12 Fe1 C5 C1 -176.1(7) . . . .
C11 Fe1 C5 C1 -72.5(9) . . . .
C22 Fe1 C5 C1 22.1(17) . . . .
C3 Fe1 C5 C1 81.2(7) . . . .
C2 Fe1 C5 C1 37.9(6) . . . .
C4' Fe1 C5 C1 -2(2) . . . .
C3' Fe1 C5 C1 124(2) . . . .
C5' Fe1 C5 C1 23.5(10) . . . .
C4 Fe1 C5 C1 118.8(10) . . . .
C1' Fe1 C5 C1 62.9(8) . . . .
C12 Fe1 C1' C2' -52(2) . . . .
C11 Fe1 C1' C2' 139.7(19) . . . .
C22 Fe1 C1' C2' -137(2) . . . .
C3 Fe1 C1' C2' -2.4(19) . . . .
C2 Fe1 C1' C2' 126(3) . . . .
C4' Fe1 C1' C2' 79.5(17) . . . .
C3' Fe1 C1' C2' 36.4(14) . . . .
C5' Fe1 C1' C2' 117(2) . . . .
C1 Fe1 C1' C2' 98.6(18) . . . .
C4 Fe1 C1' C2' 20.4(14) . . . .
C5 Fe1 C1' C2' 58.6(17) . . . .
C12 Fe1 C1' C5' -168.8(17) . . . .
C11 Fe1 C1' C5' 23(2) . . . .
C22 Fe1 C1' C5' 106.2(19) . . . .
C3 Fe1 C1' C5' -119(3) . . . .
C2 Fe1 C1' C5' 8.7(19) . . . .
C4' Fe1 C1' C5' -37.5(13) . . . .
C3' Fe1 C1' C5' -80.6(15) . . . .
C1 Fe1 C1' C5' -18.4(15) . . . .
C4 Fe1 C1' C5' -96.6(17) . . . .
C5 Fe1 C1' C5' -58.4(16) . . . .
C5' C1' C2' C3' 4(5) . . . .
Fe1 C1' C2' C3' -58(3) . . . .
C5' C1' C2' Fe1 62(3) . . . .
C12 Fe1 C2' C3' -101(2) . . . .
C11 Fe1 C2' C3' 30(3) . . . .
C22 Fe1 C2' C3' 168.4(19) . . . .
C3 Fe1 C2' C3' 122(3) . . . .
C2 Fe1 C2' C3' 94.7(17) . . . .
C4' Fe1 C2' C3' 37.5(14) . . . .
C5' Fe1 C2' C3' 80.6(16) . . . .
C1 Fe1 C2' C3' 54.9(16) . . . .
C4 Fe1 C2' C3' -14(2) . . . .
C1' Fe1 C2' C3' 119(2) . . . .
C5 Fe1 C2' C3' 14.7(15) . . . .
C12 Fe1 C2' C1' 139.5(19) . . . .
C11 Fe1 C2' C1' -89(3) . . . .
C22 Fe1 C2' C1' 49(2) . . . .
C3 Fe1 C2' C1' 2(2) . . . .
C2 Fe1 C2' C1' -24.3(14) . . . .
C4' Fe1 C2' C1' -81.6(16) . . . .
C3' Fe1 C2' C1' -119(2) . . . .
C5' Fe1 C2' C1' -38.4(15) . . . .
C1 Fe1 C2' C1' -64.1(17) . . . .
C4 Fe1 C2' C1' -133(3) . . . .
C5 Fe1 C2' C1' -104.4(19) . . . .
C1' C2' C3' C4' -2(5) . . . .
Fe1 C2' C3' C4' -61(2) . . . .
C1' C2' C3' Fe1 58(3) . . . .
C12 Fe1 C3' C2' 86.4(19) . . . .
C11 Fe1 C3' C2' -165.2(16) . . . .
C22 Fe1 C3' C2' -22(4) . . . .
C3 Fe1 C3' C2' -20.8(12) . . . .
C2 Fe1 C3' C2' -63.4(14) . . . .
C4' Fe1 C3' C2' -119(2) . . . .
C5' Fe1 C3' C2' -79.6(15) . . . .
C1 Fe1 C3' C2' -106.7(18) . . . .
C4 Fe1 C3' C2' 21(3) . . . .
C1' Fe1 C3' C2' -36.4(14) . . . .
C5 Fe1 C3' C2' -146(3) . . . .
C12 Fe1 C3' C4' -154.9(16) . . . .
C11 Fe1 C3' C4' -46.6(19) . . . .
C22 Fe1 C3' C4' 96(3) . . . .
C3 Fe1 C3' C4' 97.9(15) . . . .
C2 Fe1 C3' C4' 55.2(13) . . . .
C5' Fe1 C3' C4' 39.0(11) . . . .
C1 Fe1 C3' C4' 11.9(13) . . . .
C4 Fe1 C3' C4' 140(4) . . . .
C1' Fe1 C3' C4' 82.3(14) . . . .
C5 Fe1 C3' C4' -28(2) . . . .
C2' C3' C4' C5' 0(4) . . . .
Fe1 C3' C4' C5' -64(2) . . . .
C2' C3' C4' Fe1 64(3) . . . .
C12 Fe1 C4' C5' 152.5(17) . . . .
C11 Fe1 C4' C5' -104.8(19) . . . .
C22 Fe1 C4' C5' -21(2) . . . .
C3 Fe1 C4' C5' 58.4(13) . . . .
C2 Fe1 C4' C5' 14.3(14) . . . .
C3' Fe1 C4' C5' 115(2) . . . .
C1 Fe1 C4' C5' -31(2) . . . .
C4 Fe1 C4' C5' 102.2(15) . . . .
C1' Fe1 C4' C5' 37.5(13) . . . .
C5 Fe1 C4' C5' 145(3) . . . .
C12 Fe1 C4' C3' 37(2) . . . .
C11 Fe1 C4' C3' 140.1(18) . . . .
C22 Fe1 C4' C3' -137(2) . . . .
C3 Fe1 C4' C3' -56.7(14) . . . .
C2 Fe1 C4' C3' -100.8(15) . . . .
C5' Fe1 C4' C3' -115(2) . . . .
C1 Fe1 C4' C3' -146(3) . . . .
C4 Fe1 C4' C3' -12.9(14) . . . .
C1' Fe1 C4' C3' -77.6(14) . . . .
C5 Fe1 C4' C3' 30(2) . . . .
C3' C4' C5' C1' 3(4) . . . .
Fe1 C4' C5' C1' -62(3) . . . .
C3' C4' C5' Fe1 64(2) . . . .
C2' C1' C5' C4' -4(5) . . . .
Fe1 C1' C5' C4' 60(3) . . . .
C2' C1' C5' Fe1 -65(3) . . . .
C12 Fe1 C5' C4' -88(4) . . . .
C11 Fe1 C5' C4' 78.0(19) . . . .
C22 Fe1 C5' C4' 165.1(18) . . . .
C3 Fe1 C5' C4' -96.4(16) . . . .
C2 Fe1 C5' C4' -132(5) . . . .
C3' Fe1 C5' C4' -39.1(12) . . . .
C1 Fe1 C5' C4' 22(2) . . . .
C4 Fe1 C5' C4' -55.8(14) . . . .
C1' Fe1 C5' C4' -118(2) . . . .
C5 Fe1 C5' C4' -14.3(13) . . . .
C12 Fe1 C5' C1' 30(5) . . . .
C11 Fe1 C5' C1' -164.0(17) . . . .
C22 Fe1 C5' C1' -76.9(18) . . . .
C3 Fe1 C5' C1' 21.5(11) . . . .
C2 Fe1 C5' C1' -14(3) . . . .
C4' Fe1 C5' C1' 118(2) . . . .
C3' Fe1 C5' C1' 78.9(14) . . . .
C1 Fe1 C5' C1' 140(3) . . . .
C4 Fe1 C5' C1' 62.2(14) . . . .
C5 Fe1 C5' C1' 103.7(17) . . . .
C23 Fe2 C6 C10 -41.1(5) . . . .
C12 Fe2 C6 C10 -135.7(4) . . . .
C11 Fe2 C6 C10 117.9(5) . . . .
C9 Fe2 C6 C10 37.2(4) . . . .
C8 Fe2 C6 C10 79.7(4) . . . .
C7 Fe2 C6 C10 118.4(5) . . . .
Fe1 Fe2 C6 C10 -172.7(3) . . . .
C23 Fe2 C6 C7 -159.6(4) . . . .
C12 Fe2 C6 C7 105.9(4) . . . .
C11 Fe2 C6 C7 -0.5(6) . . . .
C10 Fe2 C6 C7 -118.4(5) . . . .
C9 Fe2 C6 C7 -81.3(4) . . . .
C8 Fe2 C6 C7 -38.7(4) . . . .
Fe1 Fe2 C6 C7 68.8(4) . . . .
C10 C6 C7 C8 0.8(6) . . . .
Fe2 C6 C7 C8 61.1(3) . . . .
C10 C6 C7 Fe2 -60.3(3) . . . .
C23 Fe2 C7 C6 57.0(10) . . . .
C12 Fe2 C7 C6 -80.6(4) . . . .
C11 Fe2 C7 C6 179.7(4) . . . .
C10 Fe2 C7 C6 37.1(3) . . . .
C9 Fe2 C7 C6 79.9(4) . . . .
C8 Fe2 C7 C6 117.0(6) . . . .
Fe1 Fe2 C7 C6 -129.6(3) . . . .
C23 Fe2 C7 C8 -60.1(11) . . . .
C12 Fe2 C7 C8 162.4(4) . . . .
C11 Fe2 C7 C8 62.6(4) . . . .
C10 Fe2 C7 C8 -80.0(4) . . . .
C9 Fe2 C7 C8 -37.1(4) . . . .
C6 Fe2 C7 C8 -117.0(6) . . . .
Fe1 Fe2 C7 C8 113.3(4) . . . .
C6 C7 C8 C9 -0.7(6) . . . .
Fe2 C7 C8 C9 61.3(4) . . . .
C6 C7 C8 Fe2 -62.0(4) . . . .
C23 Fe2 C8 C9 41.2(5) . . . .
C12 Fe2 C8 C9 -145.3(4) . . . .
C11 Fe2 C8 C9 120.1(4) . . . .
C10 Fe2 C8 C9 -38.2(3) . . . .
C7 Fe2 C8 C9 -117.9(6) . . . .
C6 Fe2 C8 C9 -80.6(4) . . . .
Fe1 Fe2 C8 C9 158.0(3) . . . .
C23 Fe2 C8 C7 159.1(4) . . . .
C12 Fe2 C8 C7 -27.4(6) . . . .
C11 Fe2 C8 C7 -122.0(4) . . . .
C10 Fe2 C8 C7 79.7(4) . . . .
C9 Fe2 C8 C7 117.9(6) . . . .
C6 Fe2 C8 C7 37.3(4) . . . .
Fe1 Fe2 C8 C7 -84.1(4) . . . .
C7 C8 C9 C10 0.3(5) . . . .
Fe2 C8 C9 C10 61.8(3) . . . .
C7 C8 C9 Fe2 -61.4(3) . . . .
C23 Fe2 C9 C8 -149.1(4) . . . .
C12 Fe2 C9 C8 99.7(6) . . . .
C11 Fe2 C9 C8 -64.1(4) . . . .
C10 Fe2 C9 C8 116.7(5) . . . .
C7 Fe2 C9 C8 38.1(4) . . . .
C6 Fe2 C9 C8 80.1(4) . . . .
Fe1 Fe2 C9 C8 -44.1(5) . . . .
C23 Fe2 C9 C10 94.2(4) . . . .
C12 Fe2 C9 C10 -17.0(8) . . . .
C11 Fe2 C9 C10 179.2(3) . . . .
C8 Fe2 C9 C10 -116.7(5) . . . .
C7 Fe2 C9 C10 -78.6(4) . . . .
C6 Fe2 C9 C10 -36.7(4) . . . .
Fe1 Fe2 C9 C10 -160.8(3) . . . .
C7 C6 C10 C9 -0.7(6) . . . .
Fe2 C6 C10 C9 -61.7(3) . . . .
C7 C6 C10 Fe2 61.0(4) . . . .
C8 C9 C10 C6 0.2(5) . . . .
Fe2 C9 C10 C6 62.4(3) . . . .
C8 C9 C10 Fe2 -62.2(3) . . . .
C23 Fe2 C10 C6 149.4(4) . . . .
C12 Fe2 C10 C6 54.0(4) . . . .
C11 Fe2 C10 C6 -120.1(4) . . . .
C9 Fe2 C10 C6 -118.8(5) . . . .
C8 Fe2 C10 C6 -80.8(4) . . . .
C7 Fe2 C10 C6 -36.9(4) . . . .
Fe1 Fe2 C10 C6 23.2(9) . . . .
C23 Fe2 C10 C9 -91.8(4) . . . .
C12 Fe2 C10 C9 172.8(3) . . . .
C11 Fe2 C10 C9 -1.3(6) . . . .
C8 Fe2 C10 C9 38.0(4) . . . .
C7 Fe2 C10 C9 81.9(4) . . . .
C6 Fe2 C10 C9 118.8(5) . . . .
Fe1 Fe2 C10 C9 142.0(6) . . . .
C12 Fe1 C11 O11 -176.7(5) . . . .
C22 Fe1 C11 O11 -91.2(5) . . . .
C3 Fe1 C11 O11 15.9(11) . . . .
C2 Fe1 C11 O11 0.0(7) . . . .
C4' Fe1 C11 O11 45.2(12) . . . .
C3' Fe1 C11 O11 72.0(11) . . . .
C5' Fe1 C11 O11 7.8(11) . . . .
C1 Fe1 C11 O11 28.3(6) . . . .
C4 Fe1 C11 O11 74.3(7) . . . .
C1' Fe1 C11 O11 -6.2(11) . . . .
C5 Fe1 C11 O11 64.8(6) . . . .
C12 Fe1 C11 Fe2 6.76(16) . . . .
C22 Fe1 C11 Fe2 92.20(14) . . . .
C3 Fe1 C11 Fe2 -160.7(9) . . . .
C2 Fe1 C11 Fe2 -176.6(4) . . . .
C4' Fe1 C11 Fe2 -131.4(11) . . . .
C3' Fe1 C11 Fe2 -104.6(10) . . . .
C5' Fe1 C11 Fe2 -168.7(10) . . . .
C1 Fe1 C11 Fe2 -148.2(4) . . . .
C4 Fe1 C11 Fe2 -102.3(5) . . . .
C1' Fe1 C11 Fe2 177.3(9) . . . .
C5 Fe1 C11 Fe2 -111.8(3) . . . .
C23 Fe2 C11 O11 87.1(4) . . . .
C12 Fe2 C11 O11 176.5(4) . . . .
C10 Fe2 C11 O11 -8.6(6) . . . .
C9 Fe2 C11 O11 -9.4(5) . . . .
C8 Fe2 C11 O11 -43.2(5) . . . .
C7 Fe2 C11 O11 -77.3(5) . . . .
C6 Fe2 C11 O11 -77.0(6) . . . .
Fe1 Fe2 C11 O11 -176.9(5) . . . .
C23 Fe2 C11 Fe1 -95.98(15) . . . .
C12 Fe2 C11 Fe1 -6.56(15) . . . .
C10 Fe2 C11 Fe1 168.3(3) . . . .
C9 Fe2 C11 Fe1 167.50(18) . . . .
C8 Fe2 C11 Fe1 133.8(2) . . . .
C7 Fe2 C11 Fe1 99.7(2) . . . .
C6 Fe2 C11 Fe1 100.0(3) . . . .
C11 Fe1 C12 N1 174.7(5) . . . .
C22 Fe1 C12 N1 89.6(5) . . . .
C3 Fe1 C12 N1 -12.4(7) . . . .
C2 Fe1 C12 N1 0.9(9) . . . .
C4' Fe1 C12 N1 -86.2(11) . . . .
C3' Fe1 C12 N1 -63.3(11) . . . .
C5' Fe1 C12 N1 -20(3) . . . .
C1 Fe1 C12 N1 -88.9(9) . . . .
C4 Fe1 C12 N1 -49.0(7) . . . .
C1' Fe1 C12 N1 2.9(9) . . . .
C5 Fe1 C12 N1 -83.1(6) . . . .
C11 Fe1 C12 Fe2 -6.98(16) . . . .
C22 Fe1 C12 Fe2 -92.03(15) . . . .
C3 Fe1 C12 Fe2 165.9(5) . . . .
C2 Fe1 C12 Fe2 179.2(7) . . . .
C4' Fe1 C12 Fe2 92.2(10) . . . .
C3' Fe1 C12 Fe2 115.1(10) . . . .
C5' Fe1 C12 Fe2 159(3) . . . .
C1 Fe1 C12 Fe2 89.5(8) . . . .
C4 Fe1 C12 Fe2 129.3(5) . . . .
C1' Fe1 C12 Fe2 -178.8(8) . . . .
C5 Fe1 C12 Fe2 95.3(4) . . . .
C23 Fe2 C12 N1 -91.9(4) . . . .
C11 Fe2 C12 N1 -174.9(4) . . . .
C10 Fe2 C12 N1 8.6(5) . . . .
C9 Fe2 C12 N1 20.7(8) . . . .
C8 Fe2 C12 N1 93.1(5) . . . .
C7 Fe2 C12 N1 75.7(5) . . . .
C6 Fe2 C12 N1 38.5(5) . . . .
Fe1 Fe2 C12 N1 178.5(5) . . . .
C23 Fe2 C12 Fe1 89.64(16) . . . .
C11 Fe2 C12 Fe1 6.65(16) . . . .
C10 Fe2 C12 Fe1 -169.9(2) . . . .
C9 Fe2 C12 Fe1 -157.7(5) . . . .
C8 Fe2 C12 Fe1 -85.4(3) . . . .
C7 Fe2 C12 Fe1 -102.8(3) . . . .
C6 Fe2 C12 Fe1 -140.0(2) . . . .
Fe1 C12 N1 C14 20.7(7) . . . .
Fe2 C12 N1 C14 -156.9(3) . . . .
Fe1 C12 N1 C13 -164.6(4) . . . .
Fe2 C12 N1 C13 17.8(7) . . . .
C12 N1 C14 C19 87.6(5) . . . .
C13 N1 C14 C19 -87.5(5) . . . .
C12 N1 C14 C15 -92.4(5) . . . .
C13 N1 C14 C15 92.5(5) . . . .
C19 C14 C15 C16 -0.7(7) . . . .
N1 C14 C15 C16 179.3(4) . . . .
C19 C14 C15 C20 179.7(5) . . . .
N1 C14 C15 C20 -0.3(7) . . . .
C14 C15 C16 C17 -0.2(8) . . . .
C20 C15 C16 C17 179.4(6) . . . .
C15 C16 C17 C18 1.1(10) . . . .
C16 C17 C18 C19 -1.1(10) . . . .
C17 C18 C19 C14 0.3(9) . . . .
C17 C18 C19 C21 -179.4(6) . . . .
C15 C14 C19 C18 0.7(8) . . . .
N1 C14 C19 C18 -179.4(4) . . . .
C15 C14 C19 C21 -179.6(5) . . . .
N1 C14 C19 C21 0.3(7) . . . .
C12 Fe1 C22 O2 -129.3(4) . . . .
C11 Fe1 C22 O2 131.4(4) . . . .
C3 Fe1 C22 O2 -17.5(6) . . . .
C2 Fe1 C22 O2 20.3(6) . . . .
C4' Fe1 C22 O2 46.5(11) . . . .
C3' Fe1 C22 O2 -16(2) . . . .
C5' Fe1 C22 O2 33.3(9) . . . .
C1 Fe1 C22 O2 49.9(6) . . . .
C4 Fe1 C22 O2 -32.7(7) . . . .
C1' Fe1 C22 O2 -3.9(10) . . . .
C5 Fe1 C22 O2 34.5(11) . . . .
C12 Fe1 C22 N2 53.2(3) . . . .
C11 Fe1 C22 N2 -46.0(3) . . . .
C3 Fe1 C22 N2 165.0(5) . . . .
C2 Fe1 C22 N2 -157.2(6) . . . .
C4' Fe1 C22 N2 -130.9(11) . . . .
C3' Fe1 C22 N2 166(2) . . . .
C5' Fe1 C22 N2 -144.2(9) . . . .
C1 Fe1 C22 N2 -127.6(4) . . . .
C4 Fe1 C22 N2 149.9(5) . . . .
C1' Fe1 C22 N2 178.7(10) . . . .
C5 Fe1 C22 N2 -143.0(10) . . . .
O2 C22 N2 C23 179.7(3) . . . .
Fe1 C22 N2 C23 -2.5(5) . . . .
O2 C22 N2 C32 -6.6(5) . . . .
Fe1 C22 N2 C32 171.2(3) . . . .
C32 N2 C23 C24 -1.9(5) . . . .
C22 N2 C23 C24 171.8(3) . . . .
C32 N2 C23 Fe2 -176.4(3) . . . .
C22 N2 C23 Fe2 -2.8(5) . . . .
C12 Fe2 C23 N2 -42.3(3) . . . .
C11 Fe2 C23 N2 52.6(3) . . . .
C10 Fe2 C23 N2 -163.4(3) . . . .
C9 Fe2 C23 N2 157.9(3) . . . .
C8 Fe2 C23 N2 133.6(3) . . . .
C7 Fe2 C23 N2 178.7(8) . . . .
C6 Fe2 C23 N2 -139.2(3) . . . .
Fe1 Fe2 C23 N2 4.9(3) . . . .
C12 Fe2 C23 C24 143.8(4) . . . .
C11 Fe2 C23 C24 -121.3(4) . . . .
C10 Fe2 C23 C24 22.7(4) . . . .
C9 Fe2 C23 C24 -16.1(4) . . . .
C8 Fe2 C23 C24 -40.3(5) . . . .
C7 Fe2 C23 C24 4.8(10) . . . .
C6 Fe2 C23 C24 46.8(5) . . . .
Fe1 Fe2 C23 C24 -169.0(4) . . . .
N2 C23 C24 C25 -69(3) . . . .
Fe2 C23 C24 C25 106(3) . . . .
C23 C24 C25 C26 64(11) . . . .
C24 C25 C26 C27 -179(100) . . . .
C24 C25 C26 C31 -1(10) . . . .
C31 C26 C27 C28 -0.3(7) . . . .
C25 C26 C27 C28 177.6(5) . . . .
C26 C27 C28 C29 0.7(9) . . . .
C27 C28 C29 C30 -1.1(9) . . . .
C28 C29 C30 C31 1.1(10) . . . .
C29 C30 C31 C26 -0.7(9) . . . .
C27 C26 C31 C30 0.3(7) . . . .
C25 C26 C31 C30 -177.6(5) . . . .
C23 N2 C32 C37 91.6(5) . . . .
C22 N2 C32 C37 -82.0(4) . . . .
C23 N2 C32 C33 -87.1(5) . . . .
C22 N2 C32 C33 99.3(4) . . . .
C37 C32 C33 C34 0.0(6) . . . .
N2 C32 C33 C34 178.6(4) . . . .
C37 C32 C33 C38 -179.6(5) . . . .
N2 C32 C33 C38 -1.0(6) . . . .
C32 C33 C34 C35 0.7(8) . . . .
C38 C33 C34 C35 -179.7(6) . . . .
C33 C34 C35 C36 -0.2(9) . . . .
C34 C35 C36 C37 -1.1(9) . . . .
C35 C36 C37 C32 1.7(7) . . . .
C35 C36 C37 C39 -176.5(5) . . . .
C33 C32 C37 C36 -1.2(6) . . . .
N2 C32 C37 C36 -179.9(4) . . . .
C33 C32 C37 C39 177.0(4) . . . .
N2 C32 C37 C39 -1.7(6) . . . .
